data_7059446
loop_
_publ_author_name
'Ahmad, M. Shahwaz'
'Khalid, Mohd'
'Khan, M. Shahnawaz'
'Shahid, M.'
'Ahmad, Musheer'
Monika,
'Ansari, Azaj'
'Ashafaq, Mo'

_publ_section_title
;
 Exploring catecholase activity in dinuclear Mn(ii) and Cu(ii) complexes:
 an experimental and theoretical approach
;
_journal_issue 19
_journal_name_full 'New Journal of Chemistry'
_journal_page_first 7998
_journal_page_last 8009
_journal_paper_doi 10.1039/D0NJ00605J
_journal_volume 44
_journal_year 2020
_chemical_formula_moiety 'C32 H24 Cu2 N4 O8 S2, C4 H6 O4 S'
_chemical_formula_sum 'C36 H30 Cu2 N4 O12 S3'
_chemical_formula_weight 933.95
_space_group_crystal_system monoclinic
_space_group_IT_number 15
_space_group_name_Hall '-C 2yc'
_space_group_name_H-M_alt 'C 1 2/c 1'
_symmetry_Int_Tables_number 15
_atom_sites_solution_primary direct
_audit_creation_date 2018-09-11
_audit_creation_method
;
Olex2 1.2
(compiled 2018.05.29 svn.r3508 for OlexSys, GUI svn.r5506)
;
_audit_update_record
;
2019-01-25 deposited with the CCDC.	2020-03-30 downloaded from the CCDC.
;
_cell_angle_alpha 90
_cell_angle_beta 106.5070(10)
_cell_angle_gamma 90
_cell_formula_units_Z 4
_cell_length_a 18.9587(3)
_cell_length_b 14.3738(3)
_cell_length_c 13.6489(3)
_cell_measurement_reflns_used 9937
_cell_measurement_temperature 100(2)
_cell_measurement_theta_max 26.00
_cell_measurement_theta_min 2.25
_cell_volume 3566.15(12)
_computing_cell_refinement 'SAINT V8.38A (?, 2016)'
_computing_data_reduction 'SAINT V8.38A (?, 2016)'
_computing_molecular_graphics 'Olex2 (Dolomanov et al., 2009)'
_computing_publication_material 'Olex2 (Dolomanov et al., 2009)'
_computing_structure_refinement 'olex2.refine (Bourhis et al., 2015)'
_computing_structure_solution 'SIR97 (Burla et al.,  2007)'
_diffrn_ambient_temperature 100(2)
_diffrn_measured_fraction_theta_full 0.9968
_diffrn_measured_fraction_theta_max 0.9968
_diffrn_measurement_device_type 'Bruker APEX-II CCD'
_diffrn_measurement_method '\f and \w scans'
_diffrn_radiation_type 'Mo K\a'
_diffrn_radiation_wavelength 0.71073
_diffrn_reflns_av_R_equivalents 0.0419
_diffrn_reflns_av_unetI/netI 0.0272
_diffrn_reflns_limit_h_max 25
_diffrn_reflns_limit_h_min -25
_diffrn_reflns_limit_k_max 19
_diffrn_reflns_limit_k_min -19
_diffrn_reflns_limit_l_max 18
_diffrn_reflns_limit_l_min -18
_diffrn_reflns_number 28075
_diffrn_reflns_theta_full 25.0489
_diffrn_reflns_theta_max 25.05
_diffrn_reflns_theta_min 2.83
_diffrn_standards_number 0
_exptl_absorpt_coefficient_mu 1.442
_exptl_absorpt_correction_T_max 0.7457
_exptl_absorpt_correction_T_min 0.6378
_exptl_absorpt_correction_type multi-scan
_exptl_absorpt_process_details
;
SADABS-2016/2 (Bruker,2016/2) was used for absorption correction.
wR2(int) was 0.1050 before and 0.0484 after correction.
The Ratio of minimum to maximum transmission is 0.8553.
The \l/2 correction factor is Not present.
;
_exptl_crystal_colour blue
_exptl_crystal_colour_primary blue
_exptl_crystal_density_diffrn 1.7394
_exptl_crystal_description block
_exptl_crystal_F_000 1909.0694
_exptl_crystal_size_max 0.31
_exptl_crystal_size_mid 0.19
_exptl_crystal_size_min 0.14
_refine_diff_density_max 1.8697
_refine_diff_density_min -0.6273
_refine_diff_density_rms 0.0838
_refine_ls_d_res_high 0.8393
_refine_ls_d_res_low 7.1869
_refine_ls_goodness_of_fit_ref 1.0666
_refine_ls_hydrogen_treatment mixed
_refine_ls_matrix_type full
_refine_ls_number_constraints 25
_refine_ls_number_parameters 262
_refine_ls_number_reflns 3142
_refine_ls_number_restraints 0
_refine_ls_restrained_S_all 1.0666
_refine_ls_R_factor_all 0.0349
_refine_ls_R_factor_gt 0.0299
_refine_ls_shift/su_max 0.0000
_refine_ls_shift/su_mean 0.0000
_refine_ls_structure_factor_coef Fsqd
_refine_ls_weighting_details 'w=1/[\s^2^(Fo^2^)+(0.0316P)^2^+13.7133P] where P=(Fo^2^+2Fc^2^)/3'
_refine_ls_weighting_scheme calc
_refine_ls_wR_factor_gt 0.0728
_refine_ls_wR_factor_ref 0.0767
_reflns_Friedel_coverage 0.0
_reflns_limit_h_max 21
_reflns_limit_h_min -22
_reflns_limit_k_max 17
_reflns_limit_k_min 0
_reflns_limit_l_max 16
_reflns_limit_l_min 0
_reflns_number_gt 2834
_reflns_number_total 3142
_reflns_threshold_expression I>=2u(I)
_cod_data_source_file d0nj00605j2.cif
_cod_data_source_block t1
_cod_depositor_comments
;Adding full bibliography for 7059446--7059447.cif.

 Adding full bibliography for 7059446--7059447.cif.
;
_cod_database_code 7059446
_olex2_refinement_description
;
1. Fixed Uiso
 At 1.2 times of:
  All C(H) groups, All C(H,H) groups
2.a Secondary CH2 refined with riding coordinates:
 C14(H14a,H14b), C15(H15a,H15b), C17(H17a,H17b)
2.b Aromatic/amide H refined with riding coordinates:
 C1(H1), C2(H2), C3(H3), C5(H5), C6(H6), C8(H8), C9(H9), C10(H10)
;
_olex2_submission_special_instructions 'No special instructions were received'

loop_
_space_group_symop_id
_space_group_symop_operation_xyz
1 x,y,z
2 -x,y,-z+1/2
3 -x,-y,-z
4 x,-y,z-1/2
5 x+1/2,y+1/2,z
6 -x+1/2,y+1/2,-z+1/2
7 -x+1/2,-y+1/2,-z
8 x+1/2,-y+1/2,z-1/2

loop_
_atom_site_label
_atom_site_type_symbol
_atom_site_fract_x
_atom_site_fract_y
_atom_site_fract_z
_atom_site_U_iso_or_equiv
_atom_site_adp_type
_atom_site_occupancy
_atom_site_site_symmetry_order
_atom_site_refinement_flags_posn
_atom_site_refinement_flags_adp
_atom_site_refinement_flags_occupancy
Cu1 Cu 0.705820(16) 0.32980(2) 0.04780(2) 0.01102(11) Uani 1.000000 1 . . .
S1 S 0.66849(3) 0.30608(5) 0.22351(5) 0.01479(15) Uani 1.000000 1 . . .
O1 O 0.73463(10) 0.19856(12) 0.07432(13) 0.0137(4) Uani 1.000000 1 . . .
O2 O 0.78887(11) 0.09249(13) 0.18988(15) 0.0214(4) Uani 1.000000 1 . . .
O3 O 0.79729(9) 0.37425(13) 0.14563(13) 0.0153(4) Uani 1.000000 1 . . .
O4 O 0.86237(10) 0.43496(13) 0.29229(14) 0.0184(4) Uani 1.000000 1 . . .
N1 N 0.67290(12) 0.46095(14) 0.00945(15) 0.0120(4) Uani 1.000000 1 . . .
N2 N 0.60338(12) 0.30106(15) -0.04142(16) 0.0121(4) Uani 1.000000 1 . . .
C1 C 0.71073(15) 0.53938(19) 0.0332(2) 0.0161(6) Uani 1.000000 1 . . .
H1 H 0.76051(15) 0.53657(19) 0.0739(2) 0.0193(7) Uiso 1.000000 1 R . .
C2 C 0.67948(16) 0.62627(19) 0.0002(2) 0.0192(6) Uani 1.000000 1 . . .
H2 H 0.70835(16) 0.68112(19) 0.0170(2) 0.0231(7) Uiso 1.000000 1 R . .
C3 C 0.60745(17) 0.63216(19) -0.0564(2) 0.0201(6) Uani 1.000000 1 . . .
H3 H 0.58580(17) 0.69092(19) -0.0785(2) 0.0241(7) Uiso 1.000000 1 R . .
C4 C 0.56581(15) 0.55005(18) -0.08137(19) 0.0154(6) Uani 1.000000 1 . . .
C5 C 0.48951(15) 0.5473(2) -0.1372(2) 0.0194(6) Uani 1.000000 1 . . .
H5 H 0.46424(15) 0.6041(2) -0.1590(2) 0.0232(7) Uiso 1.000000 1 R . .
C6 C 0.45252(15) 0.4663(2) -0.1597(2) 0.0193(6) Uani 1.000000 1 . . .
H6 H 0.40167(15) 0.4670(2) -0.1958(2) 0.0232(7) Uiso 1.000000 1 R . .
C7 C 0.48906(14) 0.37902(19) -0.12964(19) 0.0151(6) Uani 1.000000 1 . . .
C8 C 0.45539(15) 0.2918(2) -0.1517(2) 0.0198(6) Uani 1.000000 1 . . .
H8 H 0.40489(15) 0.2875(2) -0.1889(2) 0.0237(7) Uiso 1.000000 1 R . .
C9 C 0.49552(16) 0.2126(2) -0.1194(2) 0.0211(6) Uani 1.000000 1 . . .
H9 H 0.47295(16) 0.1533(2) -0.1342(2) 0.0254(7) Uiso 1.000000 1 R . .
C10 C 0.57019(15) 0.21949(19) -0.0641(2) 0.0176(6) Uani 1.000000 1 . . .
H10 H 0.59759(15) 0.16417(19) -0.0424(2) 0.0211(7) Uiso 1.000000 1 R . .
C11 C 0.56382(14) 0.37975(18) -0.07397(19) 0.0119(5) Uani 1.000000 1 . . .
C12 C 0.60194(14) 0.46582(18) -0.04825(18) 0.0114(5) Uani 1.000000 1 . . .
C13 C 0.74617(14) 0.15725(17) 0.16128(19) 0.0126(5) Uani 1.000000 1 . . .
C14 C 0.70034(16) 0.18732(19) 0.2313(2) 0.0184(6) Uani 1.000000 1 . . .
H14a H 0.72984(16) 0.17560(19) 0.3027(2) 0.0221(7) Uiso 1.000000 1 R . .
H14b H 0.65669(16) 0.14626(19) 0.2175(2) 0.0221(7) Uiso 1.000000 1 R . .
C15 C 0.74905(15) 0.36961(19) 0.2933(2) 0.0172(6) Uani 1.000000 1 . . .
H15a H 0.73237(15) 0.42854(19) 0.3170(2) 0.0206(7) Uiso 1.000000 1 R . .
H15b H 0.77372(15) 0.33303(19) 0.3549(2) 0.0206(7) Uiso 1.000000 1 R . .
C16 C 0.80658(14) 0.39365(17) 0.2388(2) 0.0137(5) Uani 1.000000 1 . . .
S2 S 0.5 0.12388(7) 0.25 0.0204(2) Uani 1.000000 2 S T P
O5 O 0.38373(13) 0.15144(14) 0.04214(17) 0.0318(5) Uani 1.000000 1 . . .
O6 O 0.40476(12) 0.01313(14) -0.02028(17) 0.0224(5) Uani 1.000000 1 . . .
H6a H 0.386(2) 0.030(2) -0.072(3) 0.027(10) Uiso 1.000000 1 . . .
C17 C 0.45956(16) 0.03730(19) 0.1530(2) 0.0198(6) Uani 1.000000 1 . . .
H17a H 0.49978(16) 0.00024(19) 0.1394(2) 0.0238(7) Uiso 1.000000 1 R . .
H17b H 0.42917(16) -0.00554(19) 0.1808(2) 0.0238(7) Uiso 1.000000 1 R . .
C18 C 0.41277(15) 0.07550(19) 0.0535(2) 0.0186(6) Uani 1.000000 1 . . .

loop_
_atom_site_aniso_label
_atom_site_aniso_U_11
_atom_site_aniso_U_22
_atom_site_aniso_U_33
_atom_site_aniso_U_12
_atom_site_aniso_U_13
_atom_site_aniso_U_23
Cu1 0.01054(17) 0.00852(17) 0.01266(17) 0.00174(12) 0.00115(12) 0.00056(12)
S1 0.0129(3) 0.0153(3) 0.0169(3) 0.0017(3) 0.0053(3) -0.0013(3)
O1 0.0156(9) 0.0115(9) 0.0142(9) 0.0039(7) 0.0044(7) 0.0023(7)
O2 0.0238(10) 0.0166(10) 0.0226(10) 0.0089(8) 0.0048(8) 0.0062(8)
O3 0.0131(9) 0.0184(10) 0.0144(9) 0.0002(7) 0.0036(7) -0.0006(8)
O4 0.0147(10) 0.0219(10) 0.0165(9) -0.0025(8) 0.0009(8) -0.0036(8)
N1 0.0152(11) 0.0116(11) 0.0102(10) 0.0008(9) 0.0051(9) -0.0005(9)
N2 0.0135(11) 0.0102(11) 0.0127(10) 0.0009(9) 0.0040(9) -0.0005(8)
C1 0.0215(14) 0.0143(13) 0.0140(13) -0.0033(11) 0.0075(11) -0.0022(10)
C2 0.0323(16) 0.0113(13) 0.0166(13) -0.0040(12) 0.0110(12) -0.0029(11)
C3 0.0365(17) 0.0105(13) 0.0185(14) 0.0076(12) 0.0165(13) 0.0039(11)
C4 0.0239(14) 0.0155(14) 0.0110(12) 0.0066(11) 0.0121(11) 0.0033(10)
C5 0.0218(14) 0.0237(15) 0.0156(13) 0.0158(12) 0.0101(11) 0.0067(11)
C6 0.0141(13) 0.0320(17) 0.0130(13) 0.0095(12) 0.0057(11) 0.0048(12)
C7 0.0134(13) 0.0235(15) 0.0096(12) 0.0016(11) 0.0051(10) -0.0004(11)
C8 0.0125(13) 0.0289(16) 0.0180(14) -0.0029(12) 0.0045(11) -0.0047(12)
C9 0.0202(14) 0.0206(15) 0.0243(15) -0.0094(12) 0.0090(12) -0.0062(12)
C10 0.0197(14) 0.0133(14) 0.0213(14) -0.0003(11) 0.0085(12) -0.0024(11)
C11 0.0126(12) 0.0150(13) 0.0095(12) 0.0030(10) 0.0054(10) 0.0013(10)
C12 0.0160(13) 0.0133(13) 0.0074(11) 0.0025(10) 0.0073(10) 0.0005(10)
C13 0.0126(12) 0.0085(13) 0.0144(13) -0.0027(10) 0.0004(10) 0.0003(10)
C14 0.0251(15) 0.0143(14) 0.0172(13) -0.0001(11) 0.0080(12) 0.0017(11)
C15 0.0188(14) 0.0174(14) 0.0155(13) -0.0020(11) 0.0051(11) -0.0055(11)
C16 0.0127(13) 0.0099(13) 0.0176(13) 0.0052(10) 0.0029(11) 0.0011(10)
S2 0.0229(5) 0.0171(5) 0.0186(5) -0.000000 0.0016(4) 0.000000
O5 0.0415(13) 0.0158(11) 0.0345(12) 0.0067(10) 0.0049(10) 0.0020(9)
O6 0.0300(12) 0.0183(11) 0.0162(11) 0.0048(9) 0.0023(9) 0.0022(9)
C17 0.0246(15) 0.0160(14) 0.0190(14) -0.0011(12) 0.0063(12) -0.0037(11)
C18 0.0185(14) 0.0137(14) 0.0257(15) -0.0042(11) 0.0097(12) -0.0002(12)

loop_
_atom_type_symbol
_atom_type_scat_dispersion_real
_atom_type_scat_dispersion_imag
_atom_type_scat_Cromer_Mann_a1
_atom_type_scat_Cromer_Mann_a2
_atom_type_scat_Cromer_Mann_a3
_atom_type_scat_Cromer_Mann_a4
_atom_type_scat_Cromer_Mann_b1
_atom_type_scat_Cromer_Mann_b2
_atom_type_scat_Cromer_Mann_b3
_atom_type_scat_Cromer_Mann_b4
_atom_type_scat_Cromer_Mann_c
_atom_type_scat_source
_atom_type_scat_dispersion_source
C 0.00347 0.00161 2.31000 1.02000 1.58860 0.86500 20.84390 10.20750 0.56870 51.65120 0.215599998832 'International Tables Volume C Table 6.1.1.4 (pp. 500-502)' 'Henke, Gullikson and Davis, At. Data and Nucl. Data Tables, 1993, 54, 2'
H 0.00000 0.00000 0.49300 0.32291 0.14019 0.04081 10.51090 26.12570 3.14236 57.79970 0.0030380000826 'International Tables Volume C Table 6.1.1.4 (pp. 500-502)' 'Henke, Gullikson and Davis, At. Data and Nucl. Data Tables, 1993, 54, 2'
O 0.01158 0.00611 3.04850 2.28680 1.54630 0.86700 13.27710 5.70110 0.32390 32.90890 0.250800013542 'International Tables Volume C Table 6.1.1.4 (pp. 500-502)' 'Henke, Gullikson and Davis, At. Data and Nucl. Data Tables, 1993, 54, 2'
N 0.00653 0.00323 12.21260 3.13220 2.01250 1.16630 0.00570 9.89330 28.99750 0.58260 -11.5290002823 'International Tables Volume C Table 6.1.1.4 (pp. 500-502)' 'Henke, Gullikson and Davis, At. Data and Nucl. Data Tables, 1993, 54, 2'
S 0.12424 0.12443 6.90530 5.20340 1.43790 1.58630 1.46790 22.21510 0.25360 56.17200 0.866900026798 'International Tables Volume C Table 6.1.1.4 (pp. 500-502)' 'Henke, Gullikson and Davis, At. Data and Nucl. Data Tables, 1993, 54, 2'
Cu 0.34125 1.28947 13.33800 7.16760 5.61580 1.67350 3.58280 0.24700 11.39660 64.81260 1.19099998474 'International Tables Volume C Table 6.1.1.4 (pp. 500-502)' 'Henke, Gullikson and Davis, At. Data and Nucl. Data Tables, 1993, 54, 2'

loop_
_geom_angle_atom_site_label_1
_geom_angle_atom_site_label_2
_geom_angle_atom_site_label_3
_geom_angle
_geom_angle_site_symmetry_1
_geom_angle_site_symmetry_3
_geom_angle_publ_flag
O1 Cu1 S1 81.09(5) . . ?
O1 Cu1 S1 157.70(5) 7_655 . ?
O3 Cu1 S1 80.90(5) . . ?
O3 Cu1 O1 92.37(8) . . ?
O3 Cu1 O1 91.71(7) . 7_655 ?
N1 Cu1 S1 102.06(6) . . ?
N1 Cu1 O1 175.58(8) . . ?
N1 Cu1 O1 99.08(7) . 7_655 ?
N1 Cu1 O3 91.19(8) . . ?
N2 Cu1 S1 93.42(6) . . ?
N2 Cu1 O1 96.47(7) . 7_655 ?
N2 Cu1 O1 94.81(8) . . ?
N2 Cu1 O3 170.06(8) . . ?
N2 Cu1 N1 81.98(9) . . ?
C14 S1 Cu1 90.24(9) . . ?
C15 S1 Cu1 90.49(9) . . ?
C15 S1 C14 103.25(13) . . ?
C13 O1 Cu1 125.19(16) . . ?
C13 O1 Cu1 126.57(16) . 7_655 ?
C16 O3 Cu1 126.68(17) . . ?
C1 N1 Cu1 128.90(18) . . ?
C12 N1 Cu1 112.59(16) . . ?
C12 N1 C1 118.5(2) . . ?
C10 N2 Cu1 129.28(18) . . ?
C11 N2 Cu1 111.92(17) . . ?
C11 N2 C10 118.6(2) . . ?
H1 C1 N1 119.02(15) . . ?
C2 C1 N1 122.0(3) . . ?
C2 C1 H1 119.02(16) . . ?
H2 C2 C1 119.99(16) . . ?
C3 C2 C1 120.0(3) . . ?
C3 C2 H2 119.99(16) . . ?
H3 C3 C2 120.44(16) . . ?
C4 C3 C2 119.1(2) . . ?
C4 C3 H3 120.44(16) . . ?
C5 C4 C3 124.4(2) . . ?
C12 C4 C3 117.2(2) . . ?
C12 C4 C5 118.4(2) . . ?
H5 C5 C4 119.12(16) . . ?
C6 C5 C4 121.8(2) . . ?
C6 C5 H5 119.12(16) . . ?
H6 C6 C5 119.61(16) . . ?
C7 C6 C5 120.8(2) . . ?
C7 C6 H6 119.61(16) . . ?
C8 C7 C6 124.6(2) . . ?
C11 C7 C6 118.6(2) . . ?
C11 C7 C8 116.8(2) . . ?
H8 C8 C7 120.10(16) . . ?
C9 C8 C7 119.8(2) . . ?
C9 C8 H8 120.10(16) . . ?
H9 C9 C8 120.11(16) . . ?
C10 C9 C8 119.8(3) . . ?
C10 C9 H9 120.11(16) . . ?
C9 C10 N2 121.8(3) . . ?
H10 C10 N2 119.11(15) . . ?
H10 C10 C9 119.11(16) . . ?
C7 C11 N2 123.3(2) . . ?
C12 C11 N2 116.6(2) . . ?
C12 C11 C7 120.2(2) . . ?
C4 C12 N1 123.1(2) . . ?
C11 C12 N1 116.7(2) . . ?
C11 C12 C4 120.2(2) . . ?
O2 C13 O1 124.6(2) . . ?
C14 C13 O1 117.9(2) . . ?
C14 C13 O2 117.3(2) . . ?
C13 C14 S1 118.15(19) . . ?
H14a C14 S1 107.77(9) . . ?
H14a C14 C13 107.77(14) . . ?
H14b C14 S1 107.77(9) . . ?
H14b C14 C13 107.77(14) . . ?
H14b C14 H14a 107.1 . . ?
H15a C15 S1 107.74(9) . . ?
H15b C15 S1 107.74(9) . . ?
H15b C15 H15a 107.1 . . ?
C16 C15 S1 118.28(18) . . ?
C16 C15 H15a 107.74(14) . . ?
C16 C15 H15b 107.74(14) . . ?
O4 C16 O3 123.0(2) . . ?
C15 C16 O3 121.8(2) . . ?
C15 C16 O4 115.2(2) . . ?
C17 S2 C17 93.74(18) 2_655 . ?
C18 O6 H6a 115(3) . . ?
H17a C17 S2 108.45(9) . . ?
H17b C17 S2 108.45(9) . . ?
H17b C17 H17a 107.5 . . ?
C18 C17 S2 115.3(2) . . ?
C18 C17 H17a 108.45(15) . . ?
C18 C17 H17b 108.45(15) . . ?
O6 C18 O5 124.2(3) . . ?
C17 C18 O5 125.2(3) . . ?
C17 C18 O6 110.5(2) . . ?

loop_
_geom_bond_atom_site_label_1
_geom_bond_atom_site_label_2
_geom_bond_distance
_geom_bond_site_symmetry_2
_geom_bond_publ_flag
Cu1 S1 2.7081(7) . ?
Cu1 O1 1.9687(18) . ?
Cu1 O1 2.2997(17) 7_655 ?
Cu1 O3 1.9704(18) . ?
Cu1 N1 2.008(2) . ?
Cu1 N2 2.020(2) . ?
S1 C14 1.804(3) . ?
S1 C15 1.802(3) . ?
O1 C13 1.289(3) . ?
O2 C13 1.223(3) . ?
O3 C16 1.264(3) . ?
O4 C16 1.251(3) . ?
N1 C1 1.326(3) . ?
N1 C12 1.354(3) . ?
N2 C10 1.325(3) . ?
N2 C11 1.360(3) . ?
C1 H1 0.9500 . ?
C1 C2 1.401(4) . ?
C2 H2 0.9500 . ?
C2 C3 1.367(4) . ?
C3 H3 0.9500 . ?
C3 C4 1.407(4) . ?
C4 C5 1.431(4) . ?
C4 C12 1.401(4) . ?
C5 H5 0.9500 . ?
C5 C6 1.349(4) . ?
C6 H6 0.9500 . ?
C6 C7 1.436(4) . ?
C7 C8 1.400(4) . ?
C7 C11 1.405(4) . ?
C8 H8 0.9500 . ?
C8 C9 1.370(4) . ?
C9 H9 0.9500 . ?
C9 C10 1.406(4) . ?
C10 H10 0.9500 . ?
C11 C12 1.426(4) . ?
C13 C14 1.526(4) . ?
C14 H14a 0.9900 . ?
C14 H14b 0.9900 . ?
C15 H15a 0.9900 . ?
C15 H15b 0.9900 . ?
C15 C16 1.524(4) . ?
S2 C17 1.820(3) . ?
S2 C17 1.820(3) 2_655 ?
O5 C18 1.212(3) . ?
O6 H6a 0.74(4) . ?
O6 C18 1.324(3) . ?
C17 H17a 0.9900 . ?
C17 H17b 0.9900 . ?
C17 C18 1.499(4) . ?
